data_7045971
loop_
_publ_author_name
'Hua, Xiu-Ni'
'Huang, Chao-Ran'
'Gao, Ji-Xing'
'Lu, Yang'
'Chen, Xiao-Gang'
'Liao, Wei-Qiang'

_publ_section_title
;
 High-temperature reversible phase transitions and exceptional dielectric
 anomalies in cobalt(ii) based ionic crystals:
 [Me<sub>3</sub>NCH<sub>2</sub>X]<sub>2</sub>[CoX<sub>4</sub>] (X = Cl and
 Br).
;
_journal_issue 17
_journal_name_full 'Dalton transactions (Cambridge, England : 2003)'
_journal_page_first 6218
_journal_page_last 6224
_journal_paper_doi 10.1039/c8dt00786a
_journal_volume 47
_journal_year 2018
_chemical_formula_moiety '2(C4 H11 Br N), Br4 Co'
_chemical_formula_sum 'C8 H22 Br6 Co N2'
_chemical_formula_weight 684.61
_space_group_crystal_system monoclinic
_space_group_IT_number 14
_space_group_name_Hall '-P 2ybc'
_space_group_name_H-M_alt 'P 1 21/c 1'
_symmetry_space_group_name_Hall '-P 2ybc'
_symmetry_space_group_name_H-M 'P 1 21/c 1'
_atom_sites_solution_hydrogens geom
_audit_creation_method SHELXL-2014/7
_audit_update_record
;
2017-08-10 deposited with the CCDC.
2018-04-03 downloaded from the CCDC.
;
_cell_angle_alpha 90
_cell_angle_beta 93.438(7)
_cell_angle_gamma 90
_cell_formula_units_Z 4
_cell_length_a 9.4935(8)
_cell_length_b 17.3888(13)
_cell_length_c 12.4983(8)
_cell_measurement_reflns_used 5070
_cell_measurement_temperature 293(2)
_cell_measurement_theta_max 27.4623
_cell_measurement_theta_min 1.6323
_cell_volume 2059.5(3)
_computing_cell_refinement 'CrystalClear (Rigaku Inc., 2008)'
_computing_data_collection 'CrystalClear (Rigaku Inc., 2008)'
_computing_data_reduction 'CrystalClear (Rigaku Inc., 2008)'
_computing_molecular_graphics 'DIAMOND (Brandenburg & Putz, 2005)'
_computing_publication_material 'SHELXL-2014/7 (Sheldrick, 2008)'
_computing_structure_refinement 'SHELXL-2014/7 (Sheldrick, 2014)'
_computing_structure_solution 'SHELXL-2014/7 (Sheldrick, 2014)'
_diffrn_ambient_temperature 293(2)
_diffrn_measured_fraction_theta_full 0.985
_diffrn_measured_fraction_theta_max 0.985
_diffrn_measurement_device_type 'Rigaku, SCXmini'
_diffrn_measurement_method '\w scans'
_diffrn_radiation_type MoK\a
_diffrn_radiation_wavelength 0.71073
_diffrn_reflns_av_R_equivalents 0.1107
_diffrn_reflns_av_unetI/netI 0.1045
_diffrn_reflns_Laue_measured_fraction_full 0.985
_diffrn_reflns_Laue_measured_fraction_max 0.985
_diffrn_reflns_limit_h_max 11
_diffrn_reflns_limit_h_min -10
_diffrn_reflns_limit_k_max 20
_diffrn_reflns_limit_k_min -20
_diffrn_reflns_limit_l_max 14
_diffrn_reflns_limit_l_min -10
_diffrn_reflns_number 12747
_diffrn_reflns_point_group_measured_fraction_full 0.985
_diffrn_reflns_point_group_measured_fraction_max 0.985
_diffrn_reflns_theta_full 25.242
_diffrn_reflns_theta_max 25.250
_diffrn_reflns_theta_min 2.149
_exptl_absorpt_coefficient_mu 12.460
_exptl_absorpt_correction_T_max 0.083
_exptl_absorpt_correction_T_min 0.021
_exptl_absorpt_correction_type multi-scan
_exptl_absorpt_process_details 'CrystalClear (Rigaku Inc., 2008)'
_exptl_crystal_colour BLUE
_exptl_crystal_density_diffrn 2.208
_exptl_crystal_description BLOCK
_exptl_crystal_F_000 1284
_exptl_crystal_size_max 0.380
_exptl_crystal_size_mid 0.280
_exptl_crystal_size_min 0.200
_refine_diff_density_max 3.129
_refine_diff_density_min -1.556
_refine_diff_density_rms 0.204
_refine_ls_extinction_coef 0.0086(11)
_refine_ls_extinction_expression Fc^*^=kFc[1+0.001xFc^2^\l^3^/sin(2\q)]^-1/4^
_refine_ls_extinction_method 'SHELXL-2014/7 (Sheldrick 2014'
_refine_ls_goodness_of_fit_ref 1.007
_refine_ls_hydrogen_treatment constr
_refine_ls_matrix_type full
_refine_ls_number_parameters 161
_refine_ls_number_reflns 3677
_refine_ls_number_restraints 54
_refine_ls_restrained_S_all 1.005
_refine_ls_R_factor_all 0.1615
_refine_ls_R_factor_gt 0.1135
_refine_ls_shift/su_max 0.002
_refine_ls_shift/su_mean 0.000
_refine_ls_structure_factor_coef Fsqd
_refine_ls_weighting_details 'w=1/[\s^2^(Fo^2^)+(0.1312P)^2^+44.2641P] where P=(Fo^2^+2Fc^2^)/3'
_refine_ls_weighting_scheme calc
_refine_ls_wR_factor_gt 0.2783
_refine_ls_wR_factor_ref 0.3115
_reflns_Friedel_coverage 0.000
_reflns_number_gt 2421
_reflns_number_total 3733
_reflns_threshold_expression 'I > 2\s(I)'
_cod_data_source_file c8dt00786a2.cif
_cod_data_source_block Br-293K
_cod_depositor_comments
;
The following automatic conversions were performed:

'_exptl_absorpt_correction_type' value 'Multi-scan' changed to
'multi-scan' according to
/home/data/users/saulius/crontab/automatic-downloads/rss-feeds/RSC/lib/dictionaries/cif_core.dic
dictionary named 'cif_core.dic' version 2.4.2 from 2011-04-26.

Automatic conversion script
Id: cif_fix_values 4973 2017-02-22 13:04:09Z antanas 

 Adding full bibliography for 7045968--7045971.cif.
;
_cod_database_code 7045971
_shelx_shelxl_version_number 2014/7
_shelx_space_group_comment
;
The symmetry employed for this shelxl refinement is uniquely defined
by the following loop, which should always be used as a source of
symmetry information in preference to the above space-group names.
They are only intended as comments.
;
_shelx_estimated_absorpt_t_min 0.021
_shelx_estimated_absorpt_t_max 0.083

loop_
_space_group_symop_operation_xyz
'x, y, z'
'-x, y+1/2, -z+1/2'
'-x, -y, -z'
'x, -y-1/2, z-1/2'

loop_
_atom_site_label
_atom_site_type_symbol
_atom_site_fract_x
_atom_site_fract_y
_atom_site_fract_z
_atom_site_U_iso_or_equiv
_atom_site_adp_type
_atom_site_occupancy
_atom_site_site_symmetry_order
_atom_site_calc_flag
_atom_site_refinement_flags_posn
_atom_site_refinement_flags_adp
Co1 Co 0.3013(3) 0.11499(13) 0.22561(18) 0.0468(7) Uani 1 1 d . .
Br1 Br 0.1187(2) 0.18810(14) 0.30400(19) 0.0737(8) Uani 1 1 d . .
Br2 Br 0.2900(4) -0.01590(13) 0.2862(2) 0.1029(11) Uani 1 1 d . .
Br3 Br 0.5274(2) 0.1664(2) 0.2863(2) 0.0981(11) Uani 1 1 d . .
Br4 Br 0.2637(3) 0.12627(16) 0.03365(16) 0.0797(8) Uani 1 1 d . .
Br5 Br 0.1263(4) -0.0408(2) 0.6381(3) 0.1191(12) Uani 1 1 d . .
Br6 Br 0.2189(3) 0.80037(14) 0.4018(3) 0.0950(10) Uani 1 1 d . U
C1 C 0.277(3) 0.0183(14) 0.589(2) 0.085(7) Uani 1 1 d . .
H1A H 0.3654 -0.0071 0.6109 0.101 Uiso 1 1 calc R U
H1B H 0.2693 0.0196 0.5116 0.101 Uiso 1 1 calc R U
C2 C 0.312(3) 0.1013(16) 0.7484(16) 0.092(8) Uani 1 1 d . .
H2A H 0.4047 0.0803 0.7650 0.137 Uiso 1 1 calc R U
H2B H 0.2433 0.0704 0.7814 0.137 Uiso 1 1 calc R U
H2C H 0.3086 0.1529 0.7752 0.137 Uiso 1 1 calc R U
C3 C 0.140(3) 0.1375(18) 0.601(3) 0.116(10) Uani 1 1 d . .
H3A H 0.0674 0.1084 0.6325 0.174 Uiso 1 1 calc R U
H3B H 0.1245 0.1371 0.5244 0.174 Uiso 1 1 calc R U
H3C H 0.1387 0.1895 0.6266 0.174 Uiso 1 1 calc R U
C4 C 0.399(3) 0.1406(19) 0.582(3) 0.114(10) Uani 1 1 d . U
H4A H 0.3958 0.1946 0.5977 0.172 Uiso 1 1 calc R U
H4B H 0.3889 0.1333 0.5055 0.172 Uiso 1 1 calc R U
H4C H 0.4870 0.1195 0.6091 0.172 Uiso 1 1 calc R U
C5 C 0.180(3) 0.6964(12) 0.397(2) 0.078(4) Uani 1 1 d . U
H5A H 0.0806 0.6900 0.3756 0.093 Uiso 1 1 calc R U
H5B H 0.2336 0.6734 0.3422 0.093 Uiso 1 1 calc R U
C6 C 0.359(2) 0.6547(16) 0.533(2) 0.092(6) Uani 1 1 d . U
H6A H 0.3825 0.7047 0.5614 0.137 Uiso 1 1 calc R U
H6B H 0.4138 0.6449 0.4719 0.137 Uiso 1 1 calc R U
H6C H 0.3802 0.6164 0.5867 0.137 Uiso 1 1 calc R U
C7 C 0.131(3) 0.6772(17) 0.586(2) 0.100(6) Uani 1 1 d . U
H7A H 0.0966 0.6334 0.6236 0.149 Uiso 1 1 calc R U
H7B H 0.0522 0.7076 0.5588 0.149 Uiso 1 1 calc R U
H7C H 0.1898 0.7077 0.6347 0.149 Uiso 1 1 calc R U
C8 C 0.171(3) 0.5718(13) 0.476(2) 0.098(6) Uani 1 1 d . U
H8A H 0.1512 0.5458 0.5409 0.147 Uiso 1 1 calc R U
H8B H 0.2480 0.5465 0.4436 0.147 Uiso 1 1 calc R U
H8C H 0.0891 0.5707 0.4271 0.147 Uiso 1 1 calc R U
N1 N 0.2828(16) 0.1017(9) 0.6317(12) 0.056(4) Uani 1 1 d . .
N2 N 0.2100(18) 0.6520(9) 0.4999(15) 0.068(3) Uani 1 1 d . U

loop_
_atom_site_aniso_label
_atom_site_aniso_U_11
_atom_site_aniso_U_22
_atom_site_aniso_U_33
_atom_site_aniso_U_23
_atom_site_aniso_U_13
_atom_site_aniso_U_12
Co1 0.0520(15) 0.0486(13) 0.0391(14) -0.0007(10) -0.0017(10) 0.0021(10)
Br1 0.0666(14) 0.0822(15) 0.0727(15) -0.0049(11) 0.0072(11) 0.0216(11)
Br2 0.181(3) 0.0476(12) 0.0798(18) 0.0088(11) 0.0048(18) 0.0112(15)
Br3 0.0554(14) 0.159(3) 0.0784(18) -0.0108(16) -0.0080(12) -0.0290(15)
Br4 0.0921(18) 0.1055(19) 0.0407(13) 0.0007(11) -0.0031(10) -0.0103(13)
Br5 0.103(2) 0.131(3) 0.121(3) 0.020(2) -0.0139(19) -0.0431(19)
Br6 0.0794(17) 0.0655(14) 0.139(3) 0.0251(14) -0.0035(15) -0.0031(12)
C1 0.100(19) 0.077(15) 0.078(16) -0.018(12) 0.017(14) 0.006(13)
C2 0.13(2) 0.108(19) 0.036(12) 0.015(12) -0.011(12) -0.019(16)
C3 0.10(2) 0.11(2) 0.13(3) 0.032(19) 0.005(19) 0.037(18)
C4 0.118(17) 0.120(16) 0.105(16) 0.007(14) 0.008(14) -0.027(14)
C5 0.075(9) 0.063(6) 0.093(9) 0.012(7) -0.009(7) 0.014(7)
C6 0.067(8) 0.095(13) 0.110(14) 0.013(12) -0.019(9) 0.016(9)
C7 0.093(11) 0.105(12) 0.101(10) 0.002(9) 0.011(9) 0.022(10)
C8 0.111(14) 0.065(8) 0.114(14) 0.011(8) -0.022(12) 0.004(10)
N1 0.055(9) 0.058(9) 0.054(10) 0.001(7) -0.007(7) 0.018(7)
N2 0.062(7) 0.058(6) 0.081(8) 0.010(6) -0.009(6) 0.019(6)

loop_
_atom_type_symbol
_atom_type_description
_atom_type_scat_dispersion_real
_atom_type_scat_dispersion_imag
_atom_type_scat_source
C C 0.0033 0.0016 'International Tables Vol C Tables 4.2.6.8 and 6.1.1.4'
H H 0.0000 0.0000 'International Tables Vol C Tables 4.2.6.8 and 6.1.1.4'
N N 0.0061 0.0033 'International Tables Vol C Tables 4.2.6.8 and 6.1.1.4'
Co Co 0.3494 0.9721 'International Tables Vol C Tables 4.2.6.8 and 6.1.1.4'
Br Br -0.2901 2.4595 'International Tables Vol C Tables 4.2.6.8 and 6.1.1.4'

loop_
_geom_angle_atom_site_label_1
_geom_angle_atom_site_label_2
_geom_angle_atom_site_label_3
_geom_angle
Br2 Co1 Br1 108.98(14)
Br2 Co1 Br3 107.97(15)
Br1 Co1 Br3 109.06(13)
Br2 Co1 Br4 112.57(13)
Br1 Co1 Br4 107.15(12)
Br3 Co1 Br4 111.07(13)
N1 C1 Br5 114.2(15)
N2 C5 Br6 116.7(16)
C2 N1 C4 108.8(19)
C2 N1 C3 112(2)
C4 N1 C3 113(2)
C2 N1 C1 109.7(17)
C4 N1 C1 107.4(19)
C3 N1 C1 106.6(19)
C7 N2 C6 109(2)
C7 N2 C8 108(2)
C6 N2 C8 108.5(18)
C7 N2 C5 113.8(18)
C6 N2 C5 110.8(19)
C8 N2 C5 106.2(18)

loop_
_geom_bond_atom_site_label_1
_geom_bond_atom_site_label_2
_geom_bond_distance
Co1 Br2 2.403(3)
Co1 Br1 2.405(3)
Co1 Br3 2.405(3)
Co1 Br4 2.412(3)
Br5 C1 1.89(3)
Br6 C5 1.85(2)
C1 N1 1.54(3)
C2 N1 1.47(3)
C3 N1 1.52(3)
C4 N1 1.46(3)
C5 N2 1.51(3)
C6 N2 1.45(3)
C7 N2 1.42(3)
C8 N2 1.47(3)

loop_
_geom_hbond_atom_site_label_D
_geom_hbond_atom_site_label_H
_geom_hbond_atom_site_label_A
_geom_hbond_distance_DH
_geom_hbond_distance_HA
_geom_hbond_distance_DA
_geom_hbond_angle_DHA
_geom_hbond_site_symmetry_A
C3 H3C Br1 0.96 3.09 3.97(3) 153.1 4_566
C3 H3B Br1 0.96 2.89 3.81(3) 160.2 .
C3 H3A Br5 0.96 2.65 3.14(3) 111.7 .
C4 H4C Br2 0.96 3.02 3.95(3) 163.4 3_656
C4 H4C Br6 0.96 3.13 3.77(3) 125.2 3_666
C2 H2B Br5 0.96 2.82 3.29(3) 111.4 .
C1 H1B Br2 0.97 2.90 3.84(3) 164.0 .
C6 H6B Br4 0.96 3.08 3.76(2) 128.3 2_655
C6 H6A Br3 0.96 3.03 3.96(3) 162.4 3_666
C5 H5B Br3 0.97 2.86 3.75(3) 152.6 2_655
C5 H5A Br1 0.97 2.85 3.68(2) 144.1 2
C7 H7B Br1 0.96 3.03 3.66(3) 123.9 3_566
